data_4105298
loop_
_publ_author_name
'Alfred J. Wooten'
'Donald J. Werder'
'Darrick J. Williams'
'Joanna L. Casson'
'Jennifer A. Hollingsworth'

_publ_section_title
;
 Solution-Liquid-Solid Growth of Ternary Cu-In-Se Semiconductor Nanowires
 from Multiple- and Single-Source Precursors
;
_journal_name_full 'Journal of the American Chemical Society'
_journal_page_first 16177
_journal_page_last 16188
_journal_paper_doi 10.1021/ja905730n
_journal_volume 131
_journal_year 2009
_chemical_formula_sum 'Cu Se2'
_chemical_formula_weight 221.47
_space_group_IT_number 58
_symmetry_cell_setting orthorhombic
_symmetry_space_group_name_Hall '-P 2 2n'
_symmetry_space_group_name_H-M 'P n n m'
_audit_author_name 'Alfred Wooten'
_audit_creation_date 2009-01-23T10:32
_audit_creation_method 'from EXP file using GSAS2CIF'
_cell_angle_alpha 90.0
_cell_angle_beta 90.0
_cell_angle_gamma 90.0
_cell_formula_units_Z 2
_cell_length_a 5.0252(9)
_cell_length_b 6.1941(11)
_cell_length_c 3.7447(7)
_cell_volume 116.56(4)
_computing_structure_refinement GSAS
_diffrn_radiation_polarisn_ratio 0.5
_diffrn_radiation_probe x-ray
_exptl_absorpt_process_details
;   GSAS Absorption/surface roughness correction: function number 0
 No correction is applied.
;
_pd_block_id 2009-01-23T10:32|CUINSE2MSP3004_phase2|Alfred_Wooten||
_pd_calc_method 'Rietveld Refinement'
_pd_phase_block_id 2009-01-23T10:32|CUINSE2MSP3004_phase2|Alfred_Wooten||
_pd_phase_name 'from E:/Powder/Compounds/CUSE2PNNM.cel'
_pd_proc_info_datetime 2009-01-23T10:32:45
_pd_proc_ls_background_function
;   GSAS Background function number 6 with  8 terms.
 Power series in Q**2n/n! and n!/Q**2n
      1:    1113.67     2:    167.785     3:   -763.020     4:   -36.9703    
      5:    402.423     6:    4.07343     7:   -37.2653     8:  -0.201004    
;
_pd_proc_ls_peak_cutoff 0.01000
_pd_proc_ls_profile_function
;
 CW Profile function number 2 with  18 terms
 Profile coefficients for Simpson's rule integration of pseudovoigt function
 C.J. Howard (1982). J. Appl. Cryst.,15,615-620.
 P. Thompson, D.E. Cox & J.B. Hastings (1987). J. Appl. Cryst.,20,79-83.
 Peak tails are ignored  where the intensity is below 0.0100 times the peak
   Aniso. broadening axis   0.0   0.0   1.0
;
_pd_proc_ls_prof_R_factor 0.0640
_pd_proc_ls_prof_wR_expected 0.0268
_pd_proc_ls_prof_wR_factor 0.1081
_refine_ls_goodness_of_fit_all 16.26
_refine_ls_matrix_type full
_refine_ls_number_parameters 15
_refine_ls_number_restraints 0
_refine_ls_R_Fsqd_factor 0.34194
_refine_ls_shift/su_max 3.77
_refine_ls_shift/su_mean 0.66
_reflns_d_resolution_high 1.100
_reflns_d_resolution_low 5.179
_reflns_limit_h_max 5
_reflns_limit_h_min 0
_reflns_limit_k_max 5
_reflns_limit_k_min 0
_reflns_limit_l_max 10
_reflns_limit_l_min 0
_reflns_number_total 222
_cod_data_source_file ja905730n_si_011_2.cif
_cod_data_source_block CUINSE2MSP3004_phase_2
_cod_depositor_comments
;
The following automatic conversions were performed:

'_geom_bond_publ_flag' value 'N' changed to 'n' according to the
built-in table from CIF Core dictionary named 'cif_core.dic' version
2.4.1 from 2010-06-29 (10 times).

'_geom_angle_publ_flag' value 'N'
changed to 'n' according to the built-in table from CIF Core
dictionary named 'cif_core.dic' version 2.4.1 from 2010-06-29 (21
time).

Automatic conversion script
Id: cif_fix_values 1715 2011-07-08 13:25:40Z adriana 
;
_cod_original_cell_volume 116.56(5)
_cod_database_code 4105298

loop_
_symmetry_equiv_pos_site_id
_symmetry_equiv_pos_as_xyz
1 +x,+y,+z
2 -x+1/2,+y+1/2,+z+1/2
3 +x+1/2,-y+1/2,+z+1/2
4 -x,-y,+z
-1 -x,-y,-z
-2 +x+1/2,-y+1/2,-z+1/2
-3 -x+1/2,+y+1/2,-z+1/2
-4 +x,+y,-z

loop_
_atom_site_type_symbol
_atom_site_label
_atom_site_fract_x
_atom_site_fract_y
_atom_site_fract_z
_atom_site_occupancy
_atom_site_thermal_displace_type
_atom_site_U_iso_or_equiv
_atom_site_symmetry_multiplicity
Cu Cu 0.0 0.0 0.0 1.0 Uiso 0.025 2
Se Se 0.8165 0.6151 0.0 1.0 Uiso 0.025 4

loop_
_atom_type_symbol
_atom_type_scat_dispersion_real
_atom_type_scat_dispersion_imag
_atom_type_scat_Cromer_Mann_a1
_atom_type_scat_Cromer_Mann_a2
_atom_type_scat_Cromer_Mann_a3
_atom_type_scat_Cromer_Mann_a4
_atom_type_scat_Cromer_Mann_b1
_atom_type_scat_Cromer_Mann_b2
_atom_type_scat_Cromer_Mann_b3
_atom_type_scat_Cromer_Mann_b4
_atom_type_scat_Cromer_Mann_c
_atom_type_scat_source
_atom_type_number_in_cell
Cu 0.000 0.000 13.3380 3.58280 7.16760 0.24700 5.61580 11.3966 1.67350 64.8126 1.19100 International_Tables_Vol_C 2.0
In 0.000 0.000 19.1624 0.54760 18.5596 6.37760 4.29480 25.8499 2.03960 92.8029 4.93910 International_Tables_Vol_C 0
Se 0.000 0.000 17.0006 2.40980 5.81960 0.27260 3.97310 15.2372 4.35430 43.8163 2.84090 International_Tables_Vol_C 4.0

loop_
_diffrn_radiation_wavelength
_diffrn_radiation_wavelength_wt
_diffrn_radiation_type
_diffrn_radiation_wavelength_id
1.540510 1.000 K\a~1~ 1
1.544330 0.500 K\a~2~ 2

loop_
_geom_angle_atom_site_label_1
_geom_angle_atom_site_label_2
_geom_angle_atom_site_label_3
_geom_angle
_geom_angle_site_symmetry_1
_geom_angle_site_symmetry_3
_geom_angle_publ_flag
Se Cu Se 92.043(7) 1_445 2_544 n
Se Cu Se 92.043(7) 1_445 2_545 n
Se Cu Se 87.957(7) 1_445 3_454 n
Se Cu Se 87.957(7) 1_445 3_455 n
Se Cu Se 180.0 1_445 4_665 n
Se Cu Se 94.100(14) 2_544 2_545 n
Se Cu Se 85.900(14) 2_544 3_454 n
Se Cu Se 180.0 2_544 3_455 n
Se Cu Se 87.957(7) 2_544 4_665 n
Se Cu Se 180.0 2_545 3_454 n
Se Cu Se 85.900(14) 2_545 3_455 n
Se Cu Se 87.957(7) 2_545 4_665 n
Se Cu Se 94.100(14) 3_454 3_455 n
Se Cu Se 92.043(7) 3_454 4_665 n
Se Cu Se 92.043(7) 3_455 4_665 n
Cu Se Cu 118.962(4) 1_665 2_554 n
Cu Se Cu 118.962(4) 1_665 2_555 n
Cu Se Se 106.564(12) 1_665 4_765 n
Cu Se Cu 94.100(14) 2_554 2_555 n
Cu Se Se 108.748(9) 2_554 4_765 n
Cu Se Se 108.748(9) 2_555 4_765 n

loop_
_geom_bond_atom_site_label_1
_geom_bond_atom_site_label_2
_geom_bond_distance
_geom_bond_site_symmetry_2
_geom_bond_publ_flag
Cu Se 2.5562(4) 1_445 n
Cu Se 2.55806(31) 2_544 n
Cu Se 2.55806(31) 2_545 n
Cu Se 2.55806(31) 3_454 n
Cu Se 2.55806(31) 3_455 n
Cu Se 2.5562(4) 4_665 n
Se Cu 2.5562(4) 1_665 n
Se Cu 2.55806(31) 2_554 n
Se Cu 2.55806(31) 2_555 n
Se Se 2.33119(30) 4_765 n

loop_
_pd_block_diffractogram_id
2009-01-23T10:32|CUINSE2MSP3004_H_01|Alfred_Wooten|Ultima_III
